data_1550592
loop_
_publ_author_name
'Inatomi, Takahiro'
'Fukahori, Yukino'
'Yamada, Yuji'
'Ishikawa, Ryuta'
'Kanegawa, Shinji'
'Koga, Yuji'
'Matsubara, Kouki'

_publ_section_title
;
 Ni(I)-Ni(III) Cycle in Buchwald-Hartwig Amination of Aryl Bromide
 Mediated by NHC-ligated Ni(I) Complexes
;
_journal_name_full 'Catalysis Science &amp; Technology'
_journal_paper_doi 10.1039/C8CY02427H
_journal_year 2019
_chemical_formula_moiety '2(C45 H48 Br N4 Ni), C4 H8 O'
_chemical_formula_sum 'C94 H104 Br2 N8 Ni2 O'
_chemical_formula_weight 1639.03
_space_group_crystal_system triclinic
_space_group_IT_number 2
_space_group_name_Hall '-P 1'
_space_group_name_H-M_alt 'P -1'
_symmetry_space_group_name_Hall '-P 1'
_symmetry_space_group_name_H-M 'P -1'
_atom_sites_solution_hydrogens geom
_atom_sites_solution_primary direct
_atom_sites_solution_secondary difmap
_audit_update_record
;
2018-11-09 deposited with the CCDC.    2019-02-13 downloaded from the CCDC.
;
_cell_angle_alpha 77.400(6)
_cell_angle_beta 84.597(6)
_cell_angle_gamma 86.947(8)
_cell_formula_units_Z 2
_cell_length_a 12.620(3)
_cell_length_b 16.578(3)
_cell_length_c 20.317(4)
_cell_measurement_reflns_used 11818
_cell_measurement_temperature 110
_cell_measurement_theta_max 27.51
_cell_measurement_theta_min 3.03
_cell_volume 4127.5(15)
_computing_cell_refinement CrystalClear
_computing_data_collection 'CrystalClear (Rigaku Inc., 2008)'
_computing_data_reduction CrystalClear
_computing_molecular_graphics 'CrystalStructure 4.2'
_computing_publication_material 'CrystalStructure 4.2 (Rigaku, 2015)'
_computing_structure_refinement 'SHELXL97 (Sheldrick, 2008)'
_computing_structure_solution 'SHELXS97 (Sheldrick, 2008)'
_diffrn_ambient_temperature 110
_diffrn_detector_area_resol_mean 7.111
_diffrn_measured_fraction_theta_full 0.993
_diffrn_measured_fraction_theta_max 0.993
_diffrn_measurement_device_type 'Rigaku Saturn724'
_diffrn_measurement_method \w
_diffrn_radiation_type 'Mo K\a'
_diffrn_radiation_wavelength 0.71075
_diffrn_reflns_av_R_equivalents 0.0533
_diffrn_reflns_Laue_measured_fraction_full 0.000
_diffrn_reflns_Laue_measured_fraction_max 0.000
_diffrn_reflns_limit_h_max 16
_diffrn_reflns_limit_h_min -16
_diffrn_reflns_limit_k_max 21
_diffrn_reflns_limit_k_min -21
_diffrn_reflns_limit_l_max 26
_diffrn_reflns_limit_l_min -26
_diffrn_reflns_number 64945
_diffrn_reflns_point_group_measured_fraction_full 0.000
_diffrn_reflns_point_group_measured_fraction_max 0.000
_diffrn_reflns_theta_full 27.520
_diffrn_reflns_theta_max 27.520
_diffrn_reflns_theta_min 3.026
_diffrn_standards_number 0
_exptl_absorpt_coefficient_mu 1.477
_exptl_absorpt_correction_T_max 0.801
_exptl_absorpt_correction_T_min 0.592
_exptl_absorpt_correction_type multi-scan
_exptl_absorpt_process_details 'REQAB (Rigaku, 1998)'
_exptl_crystal_colour black
_exptl_crystal_density_diffrn 1.319
_exptl_crystal_density_method 'not measured'
_exptl_crystal_description prism
_exptl_crystal_F_000 1716.00
_exptl_crystal_size_max 0.400
_exptl_crystal_size_mid 0.300
_exptl_crystal_size_min 0.150
_refine_diff_density_max 0.47
_refine_diff_density_min -0.53
_refine_ls_extinction_method none
_refine_ls_goodness_of_fit_ref 1.080
_refine_ls_hydrogen_treatment mixed
_refine_ls_number_parameters 1018
_refine_ls_number_reflns 18890
_refine_ls_number_restraints 0
_refine_ls_R_factor_all 0.0624
_refine_ls_R_factor_gt 0.0495
_refine_ls_shift/su_max 0.001
_refine_ls_structure_factor_coef Fsqd
_refine_ls_weighting_details 'w = 1/[\s^2^(Fo^2^)+(0.0369P)^2^+2.4181P] where P=(Fo^2^+2Fc^2^)/3'
_refine_ls_weighting_scheme calc
_refine_ls_wR_factor_gt 0.0998
_refine_ls_wR_factor_ref 0.1056
_reflns_number_gt 15939
_reflns_number_total 19027
_reflns_threshold_expression F^2^>2.0\s(F^2^)
_cod_data_source_file c8cy02427h2.cif
_cod_data_source_block 5
_cod_database_code 1550592

loop_
_space_group_symop_id
_space_group_symop_operation_xyz
1 +X,+Y,+Z
2 -X,-Y,-Z

loop_
_atom_site_label
_atom_site_type_symbol
_atom_site_fract_x
_atom_site_fract_y
_atom_site_fract_z
_atom_site_U_iso_or_equiv
_atom_site_adp_type
_atom_site_occupancy
_atom_site_symmetry_multiplicity
_atom_site_calc_flag
_atom_site_refinement_flags
Br1 Br 0.79808(2) -0.144595(17) 0.456388(13) 0.02661(7) Uani 1 1 d .
Br2 Br 0.81622(2) 0.065580(17) 0.885748(14) 0.02556(7) Uani 1 1 d .
Ni1 Ni 0.70293(3) -0.15629(2) 0.568083(16) 0.01850(8) Uani 1 1 d .
Ni2 Ni 0.69961(2) 0.15995(2) 0.936592(16) 0.01798(8) Uani 1 1 d .
O1 O 1.01172(16) 0.49504(13) 0.73777(11) 0.0367(5) Uani 1 1 d .
N1 N 0.81341(16) -0.31429(13) 0.63985(11) 0.0207(5) Uani 1 1 d .
N2 N 0.67390(16) -0.34051(13) 0.59783(11) 0.0206(5) Uani 1 1 d .
N3 N 0.72268(16) -0.08006(13) 0.62697(10) 0.0189(4) Uani 1 1 d .
N4 N 0.55711(16) -0.10930(12) 0.57467(10) 0.0180(4) Uani 1 1 d .
N5 N 0.81940(16) 0.30955(13) 0.84853(10) 0.0195(4) Uani 1 1 d .
N6 N 0.69703(16) 0.34430(13) 0.91777(11) 0.0198(4) Uani 1 1 d .
N7 N 0.54708(16) 0.13599(13) 0.93973(10) 0.0184(4) Uani 1 1 d .
N8 N 0.66989(17) 0.12339(13) 1.03475(11) 0.0202(4) Uani 1 1 d .
C1 C 0.73050(19) -0.27572(15) 0.60563(12) 0.0185(5) Uani 1 1 d .
C2 C 0.8084(2) -0.40001(16) 0.65256(15) 0.0276(6) Uani 1 1 d .
H2 H 0.8574 -0.4393 0.6755 0.033 Uiso 1 1 calc R
C3 C 0.7208(2) -0.41607(17) 0.62602(15) 0.0287(6) Uani 1 1 d .
H3 H 0.6956 -0.4692 0.6264 0.034 Uiso 1 1 calc R
C4 C 0.90107(19) -0.27597(15) 0.66067(13) 0.0193(5) Uani 1 1 d .
C5 C 0.8909(2) -0.25717(16) 0.72507(14) 0.0235(6) Uani 1 1 d .
C6 C 0.9797(2) -0.22556(18) 0.74531(14) 0.0287(6) Uani 1 1 d .
H6 H 0.9753 -0.2110 0.7882 0.034 Uiso 1 1 calc R
C7 C 1.0738(2) -0.21494(18) 0.70452(15) 0.0298(6) Uani 1 1 d .
H7 H 1.1335 -0.1941 0.7198 0.036 Uiso 1 1 calc R
C8 C 1.0815(2) -0.23460(17) 0.64139(14) 0.0266(6) Uani 1 1 d .
H8 H 1.1467 -0.2270 0.6137 0.032 Uiso 1 1 calc R
C9 C 0.9952(2) -0.26541(16) 0.61782(13) 0.0218(5) Uani 1 1 d .
C10 C 0.7910(2) -0.27519(18) 0.77311(15) 0.0313(7) Uani 1 1 d .
H10 H 0.7301 -0.2762 0.7452 0.038 Uiso 1 1 calc R
C11 C 0.7638(3) -0.2104(2) 0.81553(17) 0.0457(9) Uani 1 1 d .
H11A H 0.8189 -0.2122 0.8468 0.055 Uiso 1 1 calc R
H11B H 0.6947 -0.2221 0.8414 0.055 Uiso 1 1 calc R
H11C H 0.7604 -0.1554 0.7857 0.055 Uiso 1 1 calc R
C12 C 0.8020(3) -0.3601(2) 0.8197(2) 0.0604(12) Uani 1 1 d .
H12A H 0.8629 -0.3614 0.8465 0.072 Uiso 1 1 calc R
H12B H 0.8131 -0.4024 0.7925 0.072 Uiso 1 1 calc R
H12C H 0.7369 -0.3712 0.8501 0.072 Uiso 1 1 calc R
C13 C 1.0051(2) -0.28944(18) 0.54936(14) 0.0277(6) Uani 1 1 d .
H13 H 0.9317 -0.2903 0.5348 0.033 Uiso 1 1 calc R
C14 C 1.0686(2) -0.2274(2) 0.49521(15) 0.0365(7) Uani 1 1 d .
H14A H 1.0623 -0.2393 0.4506 0.044 Uiso 1 1 calc R
H14B H 1.1437 -0.2319 0.5046 0.044 Uiso 1 1 calc R
H14C H 1.0407 -0.1712 0.4957 0.044 Uiso 1 1 calc R
C15 C 1.0561(3) -0.3765(2) 0.55506(17) 0.0413(8) Uani 1 1 d .
H15A H 1.0143 -0.4159 0.5895 0.050 Uiso 1 1 calc R
H15B H 1.1290 -0.3768 0.5680 0.050 Uiso 1 1 calc R
H15C H 1.0576 -0.3925 0.5113 0.050 Uiso 1 1 calc R
C16 C 0.5753(2) -0.33629(15) 0.56612(13) 0.0216(5) Uani 1 1 d .
C17 C 0.5796(2) -0.34962(16) 0.50028(14) 0.0244(6) Uani 1 1 d .
C18 C 0.4828(2) -0.35455(18) 0.47355(15) 0.0317(7) Uani 1 1 d .
H18 H 0.4826 -0.3650 0.4294 0.038 Uiso 1 1 calc R
C19 C 0.3872(2) -0.34440(18) 0.51053(15) 0.0327(7) Uani 1 1 d .
H19 H 0.3221 -0.3478 0.4915 0.039 Uiso 1 1 calc R
C20 C 0.3854(2) -0.32944(17) 0.57489(15) 0.0283(6) Uani 1 1 d .
H20 H 0.3190 -0.3215 0.5992 0.034 Uiso 1 1 calc R
C21 C 0.4800(2) -0.32577(16) 0.60486(13) 0.0226(6) Uani 1 1 d .
C22 C 0.6843(2) -0.35853(18) 0.45859(15) 0.0330(7) Uani 1 1 d .
H22 H 0.7416 -0.3368 0.4801 0.040 Uiso 1 1 calc R
C23 C 0.6833(3) -0.3093(2) 0.38575(15) 0.0414(8) Uani 1 1 d .
H23A H 0.6621 -0.2516 0.3858 0.050 Uiso 1 1 calc R
H23B H 0.6326 -0.3330 0.3622 0.050 Uiso 1 1 calc R
H23C H 0.7547 -0.3116 0.3625 0.050 Uiso 1 1 calc R
C24 C 0.7115(3) -0.4500(2) 0.45915(19) 0.0553(10) Uani 1 1 d .
H24A H 0.6560 -0.4728 0.4386 0.066 Uiso 1 1 calc R
H24B H 0.7156 -0.4807 0.5059 0.066 Uiso 1 1 calc R
H24C H 0.7803 -0.4549 0.4333 0.066 Uiso 1 1 calc R
C25 C 0.4782(2) -0.31510(18) 0.67705(13) 0.0269(6) Uani 1 1 d .
H25 H 0.5430 -0.2846 0.6806 0.032 Uiso 1 1 calc R
C26 C 0.4848(3) -0.3998(2) 0.72538(15) 0.0420(8) Uani 1 1 d .
H26A H 0.5509 -0.4293 0.7137 0.050 Uiso 1 1 calc R
H26B H 0.4237 -0.4320 0.7214 0.050 Uiso 1 1 calc R
H26C H 0.4840 -0.3924 0.7720 0.050 Uiso 1 1 calc R
C27 C 0.3809(2) -0.26573(18) 0.69928(15) 0.0325(7) Uani 1 1 d .
H27A H 0.3174 -0.2988 0.7041 0.039 Uiso 1 1 calc R
H27B H 0.3716 -0.2146 0.6652 0.039 Uiso 1 1 calc R
H27C H 0.3912 -0.2521 0.7428 0.039 Uiso 1 1 calc R
C28 C 0.8163(2) -0.05113(15) 0.64186(13) 0.0193(5) Uani 1 1 d .
C29 C 0.9096(2) -0.05948(16) 0.59972(14) 0.0241(6) Uani 1 1 d .
H29 H 0.9094 -0.0900 0.5652 0.029 Uiso 1 1 calc R
C30 C 1.0010(2) -0.02318(17) 0.60884(14) 0.0276(6) Uani 1 1 d .
H30 H 1.0632 -0.0271 0.5793 0.033 Uiso 1 1 calc R
C31 C 1.0038(2) 0.01946(17) 0.66101(14) 0.0269(6) Uani 1 1 d .
H31 H 1.0677 0.0439 0.6669 0.032 Uiso 1 1 calc R
C32 C 0.9143(2) 0.02595(16) 0.70353(14) 0.0257(6) Uani 1 1 d .
H32 H 0.9172 0.0532 0.7399 0.031 Uiso 1 1 calc R
C33 C 0.8183(2) -0.00722(16) 0.69398(13) 0.0217(5) Uani 1 1 d .
C34 C 0.7208(2) 0.00609(16) 0.73228(13) 0.0223(5) Uani 1 1 d .
H34 H 0.7204 0.0300 0.7708 0.027 Uiso 1 1 calc R
C35 C 0.6284(2) -0.01607(16) 0.71274(13) 0.0220(5) Uani 1 1 d .
H35 H 0.5623 -0.0045 0.7360 0.026 Uiso 1 1 calc R
C36 C 0.6301(2) -0.05629(15) 0.65807(12) 0.0187(5) Uani 1 1 d .
C37 C 0.5370(2) -0.06958(15) 0.62635(12) 0.0200(5) Uani 1 1 d .
C38 C 0.4342(2) -0.03695(16) 0.64260(13) 0.0217(5) Uani 1 1 d .
H38 H 0.4222 -0.0109 0.6800 0.026 Uiso 1 1 calc R
C39 C 0.3530(2) -0.04279(16) 0.60487(13) 0.0238(6) Uani 1 1 d .
H39 H 0.2838 -0.0218 0.6163 0.029 Uiso 1 1 calc R
C40 C 0.3719(2) -0.08035(15) 0.54843(13) 0.0215(5) Uani 1 1 d .
C41 C 0.2935(2) -0.08336(17) 0.50434(14) 0.0253(6) Uani 1 1 d .
H41 H 0.2236 -0.0619 0.5134 0.030 Uiso 1 1 calc R
C42 C 0.3166(2) -0.11693(17) 0.44849(14) 0.0265(6) Uani 1 1 d .
H42 H 0.2628 -0.1194 0.4194 0.032 Uiso 1 1 calc R
C43 C 0.4199(2) -0.14765(17) 0.43442(14) 0.0269(6) Uani 1 1 d .
H43 H 0.4357 -0.1703 0.3954 0.032 Uiso 1 1 calc R
C44 C 0.4984(2) -0.14551(16) 0.47609(13) 0.0229(6) Uani 1 1 d .
H44 H 0.5683 -0.1662 0.4658 0.027 Uiso 1 1 calc R
C45 C 0.47544(19) -0.11252(15) 0.53420(13) 0.0194(5) Uani 1 1 d .
C46 C 0.74561(19) 0.27575(16) 0.89928(12) 0.0188(5) Uani 1 1 d .
C47 C 0.8160(2) 0.39532(16) 0.83596(13) 0.0227(6) Uani 1 1 d .
H47 H 0.8598 0.4314 0.8030 0.027 Uiso 1 1 calc R
C48 C 0.7389(2) 0.41729(16) 0.87938(14) 0.0247(6) Uani 1 1 d .
H48 H 0.7172 0.4720 0.8831 0.030 Uiso 1 1 calc R
C49 C 0.9020(2) 0.26682(16) 0.81309(13) 0.0220(5) Uani 1 1 d .
C50 C 0.9941(2) 0.23797(17) 0.84584(14) 0.0264(6) Uani 1 1 d .
C51 C 1.0761(2) 0.20567(18) 0.80753(17) 0.0342(7) Uani 1 1 d .
H51 H 1.1403 0.1862 0.8276 0.041 Uiso 1 1 calc R
C52 C 1.0673(2) 0.20094(19) 0.74124(17) 0.0372(7) Uani 1 1 d .
H52 H 1.1246 0.1783 0.7165 0.045 Uiso 1 1 calc R
C53 C 0.9754(2) 0.22909(18) 0.71122(15) 0.0319(7) Uani 1 1 d .
H53 H 0.9697 0.2254 0.6657 0.038 Uiso 1 1 calc R
C54 C 0.8903(2) 0.26290(16) 0.74634(14) 0.0246(6) Uani 1 1 d .
C55 C 1.0054(2) 0.24390(19) 0.91804(15) 0.0323(7) Uani 1 1 d .
H55 H 0.9332 0.2373 0.9431 0.039 Uiso 1 1 calc R
C56 C 1.0441(3) 0.3291(2) 0.92113(17) 0.0433(8) Uani 1 1 d .
H56A H 0.9940 0.3722 0.9003 0.052 Uiso 1 1 calc R
H56B H 1.1147 0.3375 0.8966 0.052 Uiso 1 1 calc R
H56C H 1.0483 0.3320 0.9685 0.052 Uiso 1 1 calc R
C57 C 1.0792(2) 0.1763(2) 0.95422(18) 0.0482(9) Uani 1 1 d .
H57A H 1.1522 0.1846 0.9335 0.058 Uiso 1 1 calc R
H57B H 1.0560 0.1221 0.9503 0.058 Uiso 1 1 calc R
H57C H 1.0767 0.1787 1.0021 0.058 Uiso 1 1 calc R
C58 C 0.7917(2) 0.29546(18) 0.71120(14) 0.0297(6) Uani 1 1 d .
H58 H 0.7369 0.3108 0.7456 0.036 Uiso 1 1 calc R
C59 C 0.8157(3) 0.3734(2) 0.65633(18) 0.0491(9) Uani 1 1 d .
H59A H 0.8705 0.3600 0.6225 0.059 Uiso 1 1 calc R
H59B H 0.8413 0.4160 0.6770 0.059 Uiso 1 1 calc R
H59C H 0.7506 0.3939 0.6344 0.059 Uiso 1 1 calc R
C60 C 0.7450(3) 0.23062(19) 0.67987(16) 0.0354(7) Uani 1 1 d .
H60A H 0.7304 0.1807 0.7149 0.043 Uiso 1 1 calc R
H60B H 0.7961 0.2168 0.6442 0.043 Uiso 1 1 calc R
H60C H 0.6786 0.2528 0.6604 0.043 Uiso 1 1 calc R
C61 C 0.6262(2) 0.34274(16) 0.97852(13) 0.0221(5) Uani 1 1 d .
C62 C 0.5162(2) 0.33947(16) 0.97507(14) 0.0247(6) Uani 1 1 d .
C63 C 0.4523(2) 0.33796(19) 1.03523(16) 0.0343(7) Uani 1 1 d .
H63 H 0.3773 0.3349 1.0354 0.041 Uiso 1 1 calc R
C64 C 0.4958(3) 0.3409(2) 1.09420(16) 0.0405(8) Uani 1 1 d .
H64 H 0.4508 0.3383 1.1348 0.049 Uiso 1 1 calc R
C65 C 0.6039(3) 0.3475(2) 1.09498(16) 0.0370(7) Uani 1 1 d .
H65 H 0.6322 0.3511 1.1359 0.044 Uiso 1 1 calc R
C66 C 0.6726(2) 0.34907(17) 1.03713(14) 0.0264(6) Uani 1 1 d .
C67 C 0.4691(2) 0.34094(17) 0.90875(14) 0.0271(6) Uani 1 1 d .
H67 H 0.5172 0.3064 0.8831 0.033 Uiso 1 1 calc R
C68 C 0.4650(3) 0.4291(2) 0.86564(18) 0.0438(8) Uani 1 1 d .
H68A H 0.5371 0.4502 0.8561 0.053 Uiso 1 1 calc R
H68B H 0.4202 0.4648 0.8903 0.053 Uiso 1 1 calc R
H68C H 0.4350 0.4287 0.8229 0.053 Uiso 1 1 calc R
C69 C 0.3582(2) 0.30577(19) 0.91795(17) 0.0353(7) Uani 1 1 d .
H69A H 0.3074 0.3428 0.9375 0.042 Uiso 1 1 calc R
H69B H 0.3591 0.2511 0.9484 0.042 Uiso 1 1 calc R
H69C H 0.3367 0.3008 0.8739 0.042 Uiso 1 1 calc R
C70 C 0.7910(2) 0.36226(18) 1.03782(15) 0.0309(6) Uani 1 1 d .
H70 H 0.8291 0.3451 0.9974 0.037 Uiso 1 1 calc R
C71 C 0.8104(3) 0.4541(2) 1.03209(18) 0.0456(8) Uani 1 1 d .
H71A H 0.7769 0.4716 1.0725 0.055 Uiso 1 1 calc R
H71B H 0.7795 0.4868 0.9918 0.055 Uiso 1 1 calc R
H71C H 0.8871 0.4626 1.0284 0.055 Uiso 1 1 calc R
C72 C 0.8390(3) 0.3119(2) 1.10092(17) 0.0418(8) Uani 1 1 d .
H72A H 0.8251 0.2533 1.1056 0.050 Uiso 1 1 calc R
H72B H 0.8067 0.3308 1.1409 0.050 Uiso 1 1 calc R
H72C H 0.9161 0.3194 1.0967 0.050 Uiso 1 1 calc R
C73 C 0.4894(2) 0.13082(16) 0.88629(13) 0.0223(5) Uani 1 1 d .
C74 C 0.5352(2) 0.15908(18) 0.81986(14) 0.0276(6) Uani 1 1 d .
H74 H 0.6047 0.1804 0.8125 0.033 Uiso 1 1 calc R
C75 C 0.4796(2) 0.15583(19) 0.76593(15) 0.0333(7) Uani 1 1 d .
H75 H 0.5105 0.1762 0.7213 0.040 Uiso 1 1 calc R
C76 C 0.3775(2) 0.12287(19) 0.77546(16) 0.0341(7) Uani 1 1 d .
H76 H 0.3401 0.1205 0.7375 0.041 Uiso 1 1 calc R
C77 C 0.3324(2) 0.09429(17) 0.83981(16) 0.0301(6) Uani 1 1 d .
H77 H 0.2639 0.0712 0.8462 0.036 Uiso 1 1 calc R
C78 C 0.3858(2) 0.09868(16) 0.89642(14) 0.0239(6) Uani 1 1 d .
C79 C 0.3401(2) 0.07355(16) 0.96419(15) 0.0269(6) Uani 1 1 d .
H79 H 0.2719 0.0499 0.9729 0.032 Uiso 1 1 calc R
C80 C 0.3939(2) 0.08339(16) 1.01597(15) 0.0257(6) Uani 1 1 d .
H80 H 0.3621 0.0694 1.0611 0.031 Uiso 1 1 calc R
C81 C 0.4979(2) 0.11461(15) 1.00306(13) 0.0213(5) Uani 1 1 d .
C82 C 0.5654(2) 0.11761(16) 1.05591(13) 0.0216(5) Uani 1 1 d .
C83 C 0.5268(2) 0.11407(17) 1.12411(13) 0.0260(6) Uani 1 1 d .
H83 H 0.4525 0.1129 1.1369 0.031 Uiso 1 1 calc R
C84 C 0.5970(2) 0.11235(17) 1.17110(14) 0.0299(6) Uani 1 1 d .
H84 H 0.5719 0.1150 1.2162 0.036 Uiso 1 1 calc R
C85 C 0.7075(2) 0.10658(17) 1.15284(13) 0.0260(6) Uani 1 1 d .
C86 C 0.7849(3) 0.09043(18) 1.20022(14) 0.0339(7) Uani 1 1 d .
H86 H 0.7638 0.0886 1.2466 0.041 Uiso 1 1 calc R
C87 C 0.8892(3) 0.07748(19) 1.18050(15) 0.0354(7) Uani 1 1 d .
H87 H 0.9401 0.0662 1.2132 0.042 Uiso 1 1 calc R
C88 C 0.9223(2) 0.08062(19) 1.11198(15) 0.0331(7) Uani 1 1 d .
H88 H 0.9951 0.0699 1.0989 0.040 Uiso 1 1 calc R
C89 C 0.8505(2) 0.09895(17) 1.06388(14) 0.0270(6) Uani 1 1 d .
H89 H 0.8738 0.1033 1.0174 0.032 Uiso 1 1 calc R
C90 C 0.7421(2) 0.11130(16) 1.08361(13) 0.0224(5) Uani 1 1 d .
C91 C 1.0659(3) 0.5471(2) 0.7703(2) 0.0454(9) Uani 1 1 d .
C92 C 1.0874(3) 0.4375(2) 0.71516(19) 0.0394(8) Uani 1 1 d .
C93 C 1.1946(8) 0.4576(8) 0.7316(6) 0.038(3) Uiso 0.50 1 d P
C94 C 1.1796(9) 0.5242(8) 0.7649(7) 0.053(3) Uiso 0.50 1 d P
C95 C 1.1901(13) 0.4386(12) 0.7480(10) 0.030(4) Uiso 0.25 1 d P
C96 C 1.1968(10) 0.4859(9) 0.7092(7) 0.027(3) Uiso 0.25 1 d P
C97 C 1.1812(9) 0.5443(8) 0.7411(7) 0.016(2) Uiso 0.25 1 d P
C98 C 1.1788(11) 0.5048(10) 0.7877(8) 0.030(4) Uiso 0.25 1 d P
H1 H 1.084(3) 0.444(2) 0.666(2) 0.062(12) Uiso 1 1 d .
H4 H 1.069(3) 0.383(3) 0.738(2) 0.065(12) Uiso 1 1 d .
H5 H 1.040(3) 0.603(3) 0.755(2) 0.067(12) Uiso 1 1 d .
H9 H 1.044(3) 0.534(2) 0.818(2) 0.063(12) Uiso 1 1 d .
H16 H 1.251(4) 0.439(3) 0.711(2) 0.090(16) Uiso 1 1 d .
H17 H 1.196(5) 0.422(4) 0.788(4) 0.15(3) Uiso 1 1 d .
H21 H 1.227(3) 0.557(3) 0.778(2) 0.068(12) Uiso 1 1 d .
H28 H 1.194(4) 0.565(4) 0.706(3) 0.13(2) Uiso 1 1 d .

loop_
_atom_site_aniso_label
_atom_site_aniso_U_11
_atom_site_aniso_U_22
_atom_site_aniso_U_33
_atom_site_aniso_U_23
_atom_site_aniso_U_13
_atom_site_aniso_U_12
Br1 0.02802(15) 0.02663(15) 0.02299(14) -0.00319(11) 0.00431(11) -0.00127(11)
Br2 0.02549(14) 0.02578(15) 0.02596(14) -0.00970(11) 0.00370(11) 0.00098(11)
Ni1 0.01968(17) 0.01616(16) 0.01982(16) -0.00480(13) -0.00040(13) -0.00041(13)
Ni2 0.01745(16) 0.01871(17) 0.01683(16) -0.00273(13) 0.00091(12) -0.00058(13)
O1 0.0266(11) 0.0368(12) 0.0452(13) -0.0090(10) 0.0050(9) -0.0023(9)
N1 0.0193(11) 0.0174(11) 0.0243(11) -0.0026(9) -0.0005(9) -0.0010(9)
N2 0.0174(11) 0.0157(11) 0.0282(12) -0.0043(9) -0.0006(9) -0.0011(8)
N3 0.0188(11) 0.0172(11) 0.0203(11) -0.0032(8) -0.0017(9) 0.0002(8)
N4 0.0185(10) 0.0154(10) 0.0191(10) -0.0026(8) 0.0017(8) -0.0020(8)
N5 0.0176(11) 0.0197(11) 0.0201(11) -0.0028(9) 0.0003(9) -0.0009(9)
N6 0.0204(11) 0.0172(11) 0.0209(11) -0.0033(9) 0.0012(9) -0.0004(9)
N7 0.0172(10) 0.0164(11) 0.0205(11) -0.0021(8) -0.0006(8) 0.0013(8)
N8 0.0219(11) 0.0177(11) 0.0202(11) -0.0029(9) -0.0001(9) -0.0004(9)
C1 0.0177(12) 0.0191(13) 0.0176(12) -0.0045(10) 0.0050(10) 0.0001(10)
C2 0.0261(14) 0.0149(13) 0.0404(17) -0.0025(12) -0.0051(12) 0.0011(11)
C3 0.0255(14) 0.0154(13) 0.0440(17) -0.0041(12) -0.0026(13) -0.0013(11)
C4 0.0172(12) 0.0170(12) 0.0229(13) -0.0020(10) -0.0035(10) -0.0008(10)
C5 0.0239(14) 0.0183(13) 0.0267(14) -0.0037(11) 0.0012(11) 0.0021(11)
C6 0.0324(16) 0.0289(15) 0.0272(15) -0.0108(12) -0.0049(12) 0.0014(12)
C7 0.0280(15) 0.0286(15) 0.0356(16) -0.0089(13) -0.0110(13) -0.0040(12)
C8 0.0204(13) 0.0283(15) 0.0304(15) -0.0055(12) -0.0001(11) -0.0013(11)
C9 0.0203(13) 0.0207(13) 0.0243(13) -0.0052(11) -0.0011(11) -0.0003(10)
C10 0.0287(15) 0.0324(16) 0.0310(16) -0.0078(13) 0.0084(12) 0.0002(13)
C11 0.057(2) 0.0329(18) 0.0392(19) -0.0033(15) 0.0197(16) 0.0065(16)
C12 0.063(2) 0.0300(19) 0.073(3) 0.0002(18) 0.042(2) 0.0018(17)
C13 0.0233(14) 0.0359(16) 0.0245(14) -0.0083(12) 0.0000(11) -0.0028(12)
C14 0.0326(16) 0.048(2) 0.0259(15) -0.0054(14) 0.0061(13) -0.0034(14)
C15 0.0457(19) 0.0398(19) 0.0401(18) -0.0170(15) 0.0067(15) 0.0002(15)
C16 0.0212(13) 0.0160(13) 0.0274(14) -0.0038(10) -0.0020(11) -0.0026(10)
C17 0.0294(15) 0.0174(13) 0.0257(14) -0.0030(11) -0.0011(11) -0.0029(11)
C18 0.0398(17) 0.0294(16) 0.0284(15) -0.0099(12) -0.0034(13) -0.0075(13)
C19 0.0300(16) 0.0333(17) 0.0351(16) -0.0030(13) -0.0105(13) -0.0077(13)
C20 0.0204(14) 0.0296(15) 0.0324(15) -0.0015(12) 0.0003(12) -0.0053(11)
C21 0.0234(13) 0.0174(13) 0.0259(14) -0.0021(11) -0.0009(11) -0.0018(10)
C22 0.0375(17) 0.0299(16) 0.0315(16) -0.0104(13) 0.0086(13) -0.0034(13)
C23 0.057(2) 0.0375(18) 0.0312(17) -0.0137(14) 0.0091(15) -0.0091(16)
C24 0.071(3) 0.036(2) 0.053(2) -0.0107(17) 0.023(2) 0.0102(18)
C25 0.0261(14) 0.0301(15) 0.0230(14) -0.0044(12) 0.0020(11) -0.0012(12)
C26 0.0475(19) 0.044(2) 0.0265(16) 0.0027(14) 0.0032(14) 0.0143(16)
C27 0.0364(17) 0.0287(16) 0.0283(15) -0.0025(12) 0.0094(13) -0.0004(13)
C28 0.0214(13) 0.0159(12) 0.0206(13) -0.0019(10) -0.0054(10) -0.0023(10)
C29 0.0239(14) 0.0219(14) 0.0267(14) -0.0060(11) -0.0010(11) 0.0003(11)
C30 0.0243(14) 0.0283(15) 0.0284(15) -0.0035(12) 0.0021(12) -0.0021(12)
C31 0.0226(14) 0.0278(15) 0.0303(15) -0.0030(12) -0.0054(12) -0.0080(11)
C32 0.0308(15) 0.0217(14) 0.0261(14) -0.0051(11) -0.0082(12) -0.0034(11)
C33 0.0244(14) 0.0189(13) 0.0212(13) -0.0020(10) -0.0045(11) -0.0005(11)
C34 0.0293(14) 0.0197(13) 0.0189(13) -0.0063(10) -0.0019(11) -0.0017(11)
C35 0.0228(13) 0.0210(13) 0.0223(13) -0.0061(11) 0.0011(11) -0.0013(11)
C36 0.0218(13) 0.0152(12) 0.0181(12) -0.0009(10) -0.0021(10) -0.0028(10)
C37 0.0259(14) 0.0146(12) 0.0183(12) -0.0014(10) -0.0011(10) -0.0003(10)
C38 0.0244(14) 0.0186(13) 0.0207(13) -0.0039(10) 0.0028(11) 0.0002(10)
C39 0.0229(14) 0.0228(14) 0.0236(13) -0.0022(11) 0.0018(11) 0.0010(11)
C40 0.0230(13) 0.0173(13) 0.0218(13) 0.0017(10) -0.0017(11) -0.0041(10)
C41 0.0206(13) 0.0253(14) 0.0270(14) 0.0009(11) -0.0021(11) 0.0002(11)
C42 0.0280(15) 0.0266(15) 0.0240(14) -0.0005(11) -0.0068(11) -0.0056(12)
C43 0.0347(16) 0.0240(14) 0.0228(14) -0.0050(11) -0.0049(12) -0.0032(12)
C44 0.0233(13) 0.0231(14) 0.0227(13) -0.0060(11) -0.0006(11) -0.0025(11)
C45 0.0190(12) 0.0172(13) 0.0201(12) 0.0001(10) -0.0004(10) -0.0043(10)
C46 0.0159(12) 0.0211(13) 0.0194(12) -0.0046(10) -0.0011(10) -0.0010(10)
C47 0.0242(14) 0.0202(13) 0.0225(13) -0.0024(10) 0.0008(11) -0.0036(11)
C48 0.0256(14) 0.0169(13) 0.0293(14) -0.0021(11) 0.0027(11) -0.0003(11)
C49 0.0174(12) 0.0195(13) 0.0263(14) -0.0018(11) 0.0060(11) -0.0017(10)
C50 0.0194(13) 0.0250(14) 0.0319(15) -0.0015(12) 0.0014(11) 0.0001(11)
C51 0.0210(14) 0.0296(16) 0.0489(19) -0.0056(14) 0.0034(13) 0.0027(12)
C52 0.0310(16) 0.0308(17) 0.0475(19) -0.0115(14) 0.0161(14) -0.0019(13)
C53 0.0355(16) 0.0274(16) 0.0328(16) -0.0115(13) 0.0100(13) -0.0018(13)
C54 0.0296(15) 0.0172(13) 0.0256(14) -0.0035(11) 0.0033(11) -0.0036(11)
C55 0.0204(14) 0.0432(18) 0.0301(16) -0.0014(13) -0.0021(12) 0.0021(13)
C56 0.0357(18) 0.054(2) 0.0417(19) -0.0103(16) -0.0102(15) -0.0038(16)
C57 0.0276(17) 0.062(2) 0.045(2) 0.0075(17) -0.0072(15) 0.0097(16)
C58 0.0387(17) 0.0274(15) 0.0246(14) -0.0095(12) -0.0041(12) 0.0014(13)
C59 0.075(3) 0.0256(17) 0.047(2) -0.0020(15) -0.0215(19) -0.0018(17)
C60 0.0415(18) 0.0324(17) 0.0348(17) -0.0127(13) 0.0005(14) -0.0064(14)
C61 0.0242(13) 0.0173(13) 0.0231(13) -0.0044(10) 0.0055(11) 0.0014(10)
C62 0.0237(14) 0.0168(13) 0.0330(15) -0.0065(11) 0.0032(12) 0.0000(11)
C63 0.0251(15) 0.0364(17) 0.0413(18) -0.0137(14) 0.0115(13) -0.0025(13)
C64 0.0391(18) 0.050(2) 0.0333(17) -0.0181(15) 0.0174(14) -0.0086(15)
C65 0.0415(18) 0.0443(19) 0.0281(16) -0.0164(14) 0.0061(14) -0.0070(15)
C66 0.0302(15) 0.0231(14) 0.0263(14) -0.0087(11) 0.0031(12) -0.0012(11)
C67 0.0225(14) 0.0244(15) 0.0326(15) -0.0035(12) -0.0005(12) 0.0021(11)
C68 0.0363(18) 0.0341(18) 0.054(2) 0.0090(16) -0.0112(16) -0.0043(14)
C69 0.0261(15) 0.0296(16) 0.050(2) -0.0082(14) -0.0054(14) 0.0007(12)
C70 0.0305(15) 0.0355(17) 0.0296(15) -0.0134(13) -0.0008(12) -0.0043(13)
C71 0.044(2) 0.044(2) 0.050(2) -0.0082(16) -0.0077(16) -0.0131(16)
C72 0.046(2) 0.0371(19) 0.045(2) -0.0107(15) -0.0126(16) -0.0027(15)
C73 0.0216(13) 0.0188(13) 0.0268(14) -0.0057(11) -0.0034(11) 0.0027(10)
C74 0.0237(14) 0.0344(16) 0.0259(14) -0.0096(12) -0.0023(11) 0.0013(12)
C75 0.0342(17) 0.0400(18) 0.0270(15) -0.0109(13) -0.0041(13) 0.0046(14)
C76 0.0313(16) 0.0362(17) 0.0404(18) -0.0172(14) -0.0169(14) 0.0098(13)
C77 0.0236(14) 0.0226(14) 0.0472(18) -0.0123(13) -0.0102(13) 0.0042(11)
C78 0.0224(13) 0.0159(13) 0.0338(15) -0.0065(11) -0.0041(11) 0.0038(10)
C79 0.0186(13) 0.0173(13) 0.0432(17) -0.0033(12) -0.0014(12) -0.0008(10)
C80 0.0223(14) 0.0194(13) 0.0321(15) -0.0018(11) 0.0051(11) -0.0001(11)
C81 0.0220(13) 0.0162(13) 0.0237(13) -0.0019(10) 0.0010(11) 0.0020(10)
C82 0.0247(14) 0.0170(13) 0.0210(13) -0.0031(10) 0.0048(11) 0.0021(10)
C83 0.0277(14) 0.0240(14) 0.0236(14) -0.0032(11) 0.0084(11) -0.0014(11)
C84 0.0444(17) 0.0243(15) 0.0195(13) -0.0046(11) 0.0067(12) -0.0064(13)
C85 0.0338(15) 0.0238(14) 0.0202(13) -0.0044(11) 0.0000(11) -0.0052(12)
C86 0.050(2) 0.0331(17) 0.0185(14) -0.0022(12) -0.0060(13) -0.0126(14)
C87 0.0440(19) 0.0346(17) 0.0276(16) 0.0000(13) -0.0158(14) -0.0076(14)
C88 0.0295(16) 0.0342(17) 0.0356(17) -0.0054(13) -0.0079(13) 0.0000(13)
C89 0.0273(15) 0.0291(15) 0.0246(14) -0.0053(12) -0.0042(11) -0.0007(12)
C90 0.0249(14) 0.0196(13) 0.0222(13) -0.0023(10) -0.0049(11) -0.0010(11)
C91 0.043(2) 0.035(2) 0.062(3) -0.0205(18) -0.0059(18) 0.0068(16)
C92 0.0390(19) 0.0360(19) 0.044(2) -0.0138(16) 0.0029(16) -0.0033(15)

loop_
_atom_type_symbol
_atom_type_description
_atom_type_scat_dispersion_real
_atom_type_scat_dispersion_imag
_atom_type_scat_source
C C 0.0033 0.0016
;
International Tables for Crystallography
(Vol. C, Tables 4.2.6.8 and 6.1.1.4)
;
H H 0.0000 0.0000
;
International Tables for Crystallography
(Vol. C, Table 6.1.1.4)
;
Br Br -0.2901 2.4595
;
International Tables for Crystallography
(Vol. C, Tables 4.2.6.8 and 6.1.1.4)
;
N N 0.0061 0.0033
;
International Tables for Crystallography
(Vol. C, Tables 4.2.6.8 and 6.1.1.4)
;
Ni Ni 0.3393 1.1124
;
International Tables for Crystallography
(Vol. C, Tables 4.2.6.8 and 6.1.1.4)
;
O O 0.0106 0.0060
;
International Tables for Crystallography
(Vol. C, Tables 4.2.6.8 and 6.1.1.4)
;

loop_
_geom_angle_atom_site_label_1
_geom_angle_atom_site_label_2
_geom_angle_atom_site_label_3
_geom_angle
N3 Ni1 N4 80.90(9)
N3 Ni1 C1 116.81(10)
N4 Ni1 C1 119.64(9)
N3 Ni1 Br1 122.68(6)
N4 Ni1 Br1 118.74(6)
C1 Ni1 Br1 99.46(7)
N8 Ni2 N7 80.87(9)
N8 Ni2 C46 118.66(10)
N7 Ni2 C46 118.78(9)
N8 Ni2 Br2 113.77(6)
N7 Ni2 Br2 113.18(6)
C46 Ni2 Br2 109.30(7)
C91 O1 C92 108.8(2)
C1 N1 C2 112.1(2)
C1 N1 C4 127.3(2)
C2 N1 C4 120.5(2)
C1 N2 C3 111.9(2)
C1 N2 C16 127.2(2)
C3 N2 C16 120.8(2)
C36 N3 C28 117.9(2)
C36 N3 Ni1 113.27(16)
C28 N3 Ni1 128.83(17)
C37 N4 C45 118.1(2)
C37 N4 Ni1 113.45(17)
C45 N4 Ni1 128.46(17)
C46 N5 C47 112.3(2)
C46 N5 C49 127.9(2)
C47 N5 C49 119.5(2)
C46 N6 C48 112.2(2)
C46 N6 C61 124.7(2)
C48 N6 C61 122.0(2)
C81 N7 C73 117.4(2)
C81 N7 Ni2 114.51(17)
C73 N7 Ni2 127.77(17)
C82 N8 C90 117.8(2)
C82 N8 Ni2 114.41(17)
C90 N8 Ni2 127.45(17)
N1 C1 N2 102.7(2)
N1 C1 Ni1 129.72(18)
N2 C1 Ni1 127.36(19)
C3 C2 N1 106.3(2)
C3 C2 H2 126.9
N1 C2 H2 126.9
C2 C3 N2 106.9(2)
C2 C3 H3 126.5
N2 C3 H3 126.5
C9 C4 C5 123.0(2)
C9 C4 N1 118.3(2)
C5 C4 N1 118.4(2)
C6 C5 C4 116.9(2)
C6 C5 C10 120.7(2)
C4 C5 C10 122.3(2)
C7 C6 C5 121.5(3)
C7 C6 H6 119.2
C5 C6 H6 119.2
C6 C7 C8 120.2(3)
C6 C7 H7 119.9
C8 C7 H7 119.9
C7 C8 C9 121.1(3)
C7 C8 H8 119.5
C9 C8 H8 119.5
C8 C9 C4 117.3(2)
C8 C9 C13 120.9(2)
C4 C9 C13 121.8(2)
C5 C10 C12 110.3(2)
C5 C10 C11 113.5(2)
C12 C10 C11 109.4(3)
C5 C10 H10 107.8
C12 C10 H10 107.8
C11 C10 H10 107.8
C10 C11 H11A 109.5
C10 C11 H11B 109.5
H11A C11 H11B 109.5
C10 C11 H11C 109.5
H11A C11 H11C 109.5
H11B C11 H11C 109.5
C10 C12 H12A 109.5
C10 C12 H12B 109.5
H12A C12 H12B 109.5
C10 C12 H12C 109.5
H12A C12 H12C 109.5
H12B C12 H12C 109.5
C9 C13 C14 112.1(2)
C9 C13 C15 110.5(2)
C14 C13 C15 110.1(2)
C9 C13 H13 108.0
C14 C13 H13 108.0
C15 C13 H13 108.0
C13 C14 H14A 109.5
C13 C14 H14B 109.5
H14A C14 H14B 109.5
C13 C14 H14C 109.5
H14A C14 H14C 109.5
H14B C14 H14C 109.5
C13 C15 H15A 109.5
C13 C15 H15B 109.5
H15A C15 H15B 109.5
C13 C15 H15C 109.5
H15A C15 H15C 109.5
H15B C15 H15C 109.5
C17 C16 C21 123.4(2)
C17 C16 N2 118.3(2)
C21 C16 N2 118.2(2)
C18 C17 C16 117.2(2)
C18 C17 C22 120.5(3)
C16 C17 C22 122.3(2)
C19 C18 C17 120.8(3)
C19 C18 H18 119.6
C17 C18 H18 119.6
C20 C19 C18 120.7(3)
C20 C19 H19 119.6
C18 C19 H19 119.6
C19 C20 C21 121.0(3)
C19 C20 H20 119.5
C21 C20 H20 119.5
C16 C21 C20 116.9(2)
C16 C21 C25 121.9(2)
C20 C21 C25 121.1(2)
C17 C22 C23 112.5(3)
C17 C22 C24 110.4(2)
C23 C22 C24 110.0(3)
C17 C22 H22 107.9
C23 C22 H22 107.9
C24 C22 H22 107.9
C22 C23 H23A 109.5
C22 C23 H23B 109.5
H23A C23 H23B 109.5
C22 C23 H23C 109.5
H23A C23 H23C 109.5
H23B C23 H23C 109.5
C22 C24 H24A 109.5
C22 C24 H24B 109.5
H24A C24 H24B 109.5
C22 C24 H24C 109.5
H24A C24 H24C 109.5
H24B C24 H24C 109.5
C21 C25 C27 113.7(2)
C21 C25 C26 109.9(2)
C27 C25 C26 109.6(2)
C21 C25 H25 107.8
C27 C25 H25 107.8
C26 C25 H25 107.8
C25 C26 H26A 109.5
C25 C26 H26B 109.5
H26A C26 H26B 109.5
C25 C26 H26C 109.5
H26A C26 H26C 109.5
H26B C26 H26C 109.5
C25 C27 H27A 109.5
C25 C27 H27B 109.5
H27A C27 H27B 109.5
C25 C27 H27C 109.5
H27A C27 H27C 109.5
H27B C27 H27C 109.5
N3 C28 C29 118.5(2)
N3 C28 C33 121.6(2)
C29 C28 C33 119.7(2)
C30 C29 C28 119.6(3)
C30 C29 H29 120.2
C28 C29 H29 120.2
C29 C30 C31 121.0(3)
C29 C30 H30 119.5
C31 C30 H30 119.5
C32 C31 C30 119.9(3)
C32 C31 H31 120.0
C30 C31 H31 120.0
C31 C32 C33 120.7(3)
C31 C32 H32 119.7
C33 C32 H32 119.7
C32 C33 C28 119.1(2)
C32 C33 C34 122.4(2)
C28 C33 C34 118.5(2)
C35 C34 C33 118.8(2)
C35 C34 H34 120.6
C33 C34 H34 120.6
C34 C35 C36 120.3(2)
C34 C35 H35 119.9
C36 C35 H35 119.9
N3 C36 C35 121.9(2)
N3 C36 C37 113.6(2)
C35 C36 C37 124.3(2)
N4 C37 C38 121.9(2)
N4 C37 C36 114.4(2)
C38 C37 C36 123.4(2)
C39 C38 C37 120.2(2)
C39 C38 H38 119.9
C37 C38 H38 119.9
C38 C39 C40 119.7(2)
C38 C39 H39 120.2
C40 C39 H39 120.2
C41 C40 C45 118.9(2)
C41 C40 C39 122.7(2)
C45 C40 C39 118.3(2)
C42 C41 C40 120.8(3)
C42 C41 H41 119.6
C40 C41 H41 119.6
C41 C42 C43 119.9(3)
C41 C42 H42 120.1
C43 C42 H42 120.1
C44 C43 C42 121.0(3)
C44 C43 H43 119.5
C42 C43 H43 119.5
C43 C44 C45 119.8(2)
C43 C44 H44 120.1
C45 C44 H44 120.1
N4 C45 C44 118.6(2)
N4 C45 C40 121.7(2)
C44 C45 C40 119.7(2)
N5 C46 N6 102.4(2)
N5 C46 Ni2 133.00(18)
N6 C46 Ni2 124.38(17)
C48 C47 N5 106.6(2)
C48 C47 H47 126.7
N5 C47 H47 126.7
C47 C48 N6 106.5(2)
C47 C48 H48 126.8
N6 C48 H48 126.8
C54 C49 C50 123.1(2)
C54 C49 N5 118.5(2)
C50 C49 N5 118.1(2)
C51 C50 C49 116.3(3)
C51 C50 C55 121.6(3)
C49 C50 C55 122.1(2)
C52 C51 C50 122.1(3)
C52 C51 H51 118.9
C50 C51 H51 118.9
C53 C52 C51 119.8(3)
C53 C52 H52 120.1
C51 C52 H52 120.1
C52 C53 C54 121.2(3)
C52 C53 H53 119.4
C54 C53 H53 119.4
C53 C54 C49 117.4(3)
C53 C54 C58 119.8(3)
C49 C54 C58 122.7(2)
C50 C55 C57 112.8(3)
C50 C55 C56 111.1(2)
C57 C55 C56 109.8(3)
C50 C55 H55 107.6
C57 C55 H55 107.6
C56 C55 H55 107.6
C55 C56 H56A 109.5
C55 C56 H56B 109.5
H56A C56 H56B 109.5
C55 C56 H56C 109.5
H56A C56 H56C 109.5
H56B C56 H56C 109.5
C55 C57 H57A 109.5
C55 C57 H57B 109.5
H57A C57 H57B 109.5
C55 C57 H57C 109.5
H57A C57 H57C 109.5
H57B C57 H57C 109.5
C54 C58 C60 112.1(2)
C54 C58 C59 110.7(3)
C60 C58 C59 109.6(2)
C54 C58 H58 108.1
C60 C58 H58 108.1
C59 C58 H58 108.1
C58 C59 H59A 109.5
C58 C59 H59B 109.5
H59A C59 H59B 109.5
C58 C59 H59C 109.5
H59A C59 H59C 109.5
H59B C59 H59C 109.5
C58 C60 H60A 109.5
C58 C60 H60B 109.5
H60A C60 H60B 109.5
C58 C60 H60C 109.5
H60A C60 H60C 109.5
H60B C60 H60C 109.5
C62 C61 C66 123.6(2)
C62 C61 N6 119.2(2)
C66 C61 N6 117.1(2)
C63 C62 C61 116.4(3)
C63 C62 C67 121.9(3)
C61 C62 C67 121.6(2)
C64 C63 C62 121.3(3)
C64 C63 H63 119.4
C62 C63 H63 119.4
C63 C64 C65 120.6(3)
C63 C64 H64 119.7
C65 C64 H64 119.7
C64 C65 C66 121.4(3)
C64 C65 H65 119.3
C66 C65 H65 119.3
C65 C66 C61 116.5(3)
C65 C66 C70 120.6(3)
C61 C66 C70 122.8(2)
C62 C67 C69 113.5(2)
C62 C67 C68 110.7(2)
C69 C67 C68 109.1(2)
C62 C67 H67 107.8
C69 C67 H67 107.8
C68 C67 H67 107.8
C67 C68 H68A 109.5
C67 C68 H68B 109.5
H68A C68 H68B 109.5
C67 C68 H68C 109.5
H68A C68 H68C 109.5
H68B C68 H68C 109.5
C67 C69 H69A 109.5
C67 C69 H69B 109.5
H69A C69 H69B 109.5
C67 C69 H69C 109.5
H69A C69 H69C 109.5
H69B C69 H69C 109.5
C66 C70 C72 113.3(3)
C66 C70 C71 110.1(2)
C72 C70 C71 109.0(3)
C66 C70 H70 108.1
C72 C70 H70 108.1
C71 C70 H70 108.1
C70 C71 H71A 109.5
C70 C71 H71B 109.5
H71A C71 H71B 109.5
C70 C71 H71C 109.5
H71A C71 H71C 109.5
H71B C71 H71C 109.5
C70 C72 H72A 109.5
C70 C72 H72B 109.5
H72A C72 H72B 109.5
C70 C72 H72C 109.5
H72A C72 H72C 109.5
H72B C72 H72C 109.5
N7 C73 C74 118.6(2)
N7 C73 C78 122.1(2)
C74 C73 C78 119.3(3)
C75 C74 C73 120.0(3)
C75 C74 H74 120.0
C73 C74 H74 120.0
C74 C75 C76 121.1(3)
C74 C75 H75 119.5
C76 C75 H75 119.5
C77 C76 C75 119.5(3)
C77 C76 H76 120.2
C75 C76 H76 120.2
C76 C77 C78 120.9(3)
C76 C77 H77 119.5
C78 C77 H77 119.5
C77 C78 C73 119.1(3)
C77 C78 C79 123.0(3)
C73 C78 C79 117.9(3)
C80 C79 C78 119.8(3)
C80 C79 H79 120.1
C78 C79 H79 120.1
C79 C80 C81 119.9(3)
C79 C80 H80 120.0
C81 C80 H80 120.0
N7 C81 C80 122.7(2)
N7 C81 C82 113.8(2)
C80 C81 C82 123.2(2)
N8 C82 C83 122.4(2)
N8 C82 C81 113.9(2)
C83 C82 C81 123.7(2)
C84 C83 C82 119.4(3)
C84 C83 H83 120.3
C82 C83 H83 120.3
C83 C84 C85 119.8(3)
C83 C84 H84 120.1
C85 C84 H84 120.1
C86 C85 C84 123.5(3)
C86 C85 C90 118.1(3)
C84 C85 C90 118.3(2)
C87 C86 C85 121.0(3)
C87 C86 H86 119.5
C85 C86 H86 119.5
C86 C87 C88 120.4(3)
C86 C87 H87 119.8
C88 C87 H87 119.8
C89 C88 C87 120.6(3)
C89 C88 H88 119.7
C87 C88 H88 119.7
C88 C89 C90 119.7(3)
C88 C89 H89 120.2
C90 C89 H89 120.2
N8 C90 C89 118.6(2)
N8 C90 C85 121.1(2)
C89 C90 C85 120.2(2)
O1 C91 C94 107.8(5)
O1 C91 C97 105.0(5)
C94 C91 C97 20.1(6)
O1 C91 C98 108.4(6)
C94 C91 C98 18.4(7)
C97 C91 C98 38.4(9)
O1 C91 H5 108(2)
C94 C91 H5 122(2)
C97 C91 H5 106(2)
C98 C91 H5 135(2)
O1 C91 H9 109(2)
C94 C91 H9 106(2)
C97 C91 H9 124(2)
C98 C91 H9 88(2)
H5 C91 H9 104(3)
O1 C92 C93 107.3(5)
O1 C92 C95 109.2(7)
C93 C92 C95 15.6(8)
O1 C92 C96 101.3(5)
C93 C92 C96 20.9(6)
C95 C92 C96 36.5(10)
O1 C92 H1 108(2)
C93 C92 H1 111(2)
C95 C92 H1 123(2)
C96 C92 H1 95(2)
O1 C92 H4 109(2)
C93 C92 H4 111(2)
C95 C92 H4 97(2)
C96 C92 H4 131(2)
H1 C92 H4 110(3)
C96 C93 C94 78(2)
C96 C93 C97 57.3(19)
C94 C93 C97 20.5(6)
C96 C93 C92 91(2)
C94 C93 C92 107.2(8)
C97 C93 C92 104.4(8)
C96 C93 C98 97(2)
C94 C93 C98 19.4(8)
C97 C93 C98 40.0(10)
C92 C93 C98 108.2(8)
C96 C93 H16 86(4)
C94 C93 H16 131(3)
C97 C93 H16 124(4)
C92 C93 H16 119(3)
C98 C93 H16 133(3)
C96 C93 H17 157(4)
C94 C93 H17 80(3)
C97 C93 H17 101(3)
C92 C93 H17 102(3)
C98 C93 H17 61(3)
H16 C93 H17 104(4)
C98 C94 C97 179(4)
C98 C94 C96 115(3)
C97 C94 C96 65(2)
C98 C94 C93 92(3)
C97 C94 C93 88(2)
C96 C94 C93 23.6(7)
C98 C94 C91 95(3)
C97 C94 C91 86(2)
C96 C94 C91 106.3(10)
C93 C94 C91 108.8(9)
C98 C94 C95 76(3)
C97 C94 C95 104(2)
C96 C94 C95 38.9(11)
C93 C94 C95 15.3(8)
C91 C94 C95 107.5(9)
C98 C94 H21 91(4)
C97 C94 H21 89(4)
C96 C94 H21 126(3)
C93 C94 H21 132(3)
C91 C94 H21 119(3)
C95 C94 H21 133(3)
C98 C94 H28 171(4)
C97 C94 H28 8(3)
C96 C94 H28 59(3)
C93 C94 H28 82(3)
C91 C94 H28 93(3)
C95 C94 H28 98(3)
H21 C94 H28 89(4)
C96 C95 C98 83.1(14)
C96 C95 C92 77.3(13)
C98 C95 C92 108.1(12)
C96 C95 C94 64.0(13)
C98 C95 C94 19.1(8)
C92 C95 C94 100.5(11)
C96 C95 C97 46.9(11)
C98 C95 C97 36.3(10)
C92 C95 C97 93.2(11)
C94 C95 C97 17.1(6)
C96 C95 H16 60(3)
C98 C95 H16 121(3)
C92 C95 H16 107(3)
C94 C95 H16 109(3)
C97 C95 H16 96(3)
C96 C95 H17 147(5)
C98 C95 H17 67(5)
C92 C95 H17 124(5)
C94 C95 H17 86(5)
C97 C95 H17 102(5)
H16 C95 H17 124(6)
C93 C96 C95 2(2)
C93 C96 C97 100(2)
C95 C96 C97 98.8(15)
C93 C96 C94 79(2)
C95 C96 C94 77.1(13)
C97 C96 C94 21.8(7)
C93 C96 C92 67.7(18)
C95 C96 C92 66.3(11)
C97 C96 C92 108.8(10)
C94 C96 C92 101.2(9)
C93 C96 C98 62.9(19)
C95 C96 C98 61.5(12)
C97 C96 C98 37.5(10)
C94 C96 C98 15.7(8)
C92 C96 C98 95.1(9)
C93 C96 H16 59(3)
C95 C96 H16 61(3)
C97 C96 H16 133(3)
C94 C96 H16 119(3)
C92 C96 H16 101(3)
C98 C96 H16 106(3)
C93 C96 H28 132(4)
C95 C96 H28 131(3)
C97 C96 H28 32(3)
C94 C96 H28 54(3)
C92 C96 H28 120(3)
C98 C96 H28 70(3)
H16 C96 H28 139(4)
C94 C97 C98 0(2)
C94 C97 C96 93(2)
C98 C97 C96 93.3(14)
C94 C97 C93 71(2)
C98 C97 C93 71.0(11)
C96 C97 C93 22.4(7)
C94 C97 C91 74(2)
C98 C97 C91 74.5(11)
C96 C97 C91 110.2(10)
C93 C97 C91 101.9(9)
C94 C97 C95 59(2)
C98 C97 C95 59.2(11)
C96 C97 C95 34.3(10)
C93 C97 C95 11.9(8)
C91 C97 C95 95.8(9)
C94 C97 H21 61(3)
C98 C97 H21 61(3)
C96 C97 H21 127(2)
C93 C97 H21 114(2)
C91 C97 H21 106(2)
C95 C97 H21 106(3)
C94 C97 H28 166(6)
C98 C97 H28 166(5)
C96 C97 H28 76(5)
C93 C97 H28 98(5)
C91 C97 H28 118(5)
C95 C97 H28 110(5)
H21 C97 H28 118(5)
C94 C98 C97 1(2)
C94 C98 C95 84(3)
C97 C98 C95 84.5(14)
C94 C98 C93 69(3)
C97 C98 C93 69.0(11)
C95 C98 C93 15.6(8)
C94 C98 C91 67(2)
C97 C98 C91 67.1(10)
C95 C98 C91 103.0(11)
C93 C98 C91 97.9(10)
C94 C98 C96 49(2)
C97 C98 C96 49.2(10)
C95 C98 C96 35.4(10)
C93 C98 C96 19.9(6)
C91 C98 C96 89.1(9)
C94 C98 H17 116(4)
C97 C98 H17 116(3)
C95 C98 H17 32(3)
C93 C98 H17 47(3)
C91 C98 H17 119(3)
C96 C98 H17 67(3)
C94 C98 H21 61(3)
C97 C98 H21 61(2)
C95 C98 H21 124(3)
C93 C98 H21 112(3)
C91 C98 H21 101(2)
C96 C98 H21 97(3)
H17 C98 H21 135(3)

loop_
_geom_bond_atom_site_label_1
_geom_bond_atom_site_label_2
_geom_bond_distance
Br1 Ni1 2.4390(6)
Br2 Ni2 2.4195(5)
Ni1 N3 1.959(2)
Ni1 N4 1.964(2)
Ni1 C1 1.985(3)
Ni2 N8 1.960(2)
Ni2 N7 1.978(2)
Ni2 C46 1.999(3)
O1 C91 1.430(4)
O1 C92 1.431(4)
N1 C1 1.363(3)
N1 C2 1.392(3)
N1 C4 1.444(3)
N2 C1 1.366(3)
N2 C3 1.385(3)
N2 C16 1.446(3)
N3 C36 1.356(3)
N3 C28 1.381(3)
N4 C37 1.354(3)
N4 C45 1.388(3)
N5 C46 1.366(3)
N5 C47 1.388(3)
N5 C49 1.452(3)
N6 C46 1.370(3)
N6 C48 1.389(3)
N6 C61 1.451(3)
N7 C81 1.356(3)
N7 C73 1.383(3)
N8 C82 1.350(3)
N8 C90 1.386(3)
C2 C3 1.338(4)
C2 H2 0.9500
C3 H3 0.9500
C4 C9 1.400(3)
C4 C5 1.403(4)
C5 C6 1.394(4)
C5 C10 1.521(4)
C6 C7 1.378(4)
C6 H6 0.9500
C7 C8 1.384(4)
C7 H7 0.9500
C8 C9 1.393(4)
C8 H8 0.9500
C9 C13 1.521(4)
C10 C12 1.523(4)
C10 C11 1.523(4)
C10 H10 1.0000
C11 H11A 0.9800
C11 H11B 0.9800
C11 H11C 0.9800
C12 H12A 0.9800
C12 H12B 0.9800
C12 H12C 0.9800
C13 C14 1.530(4)
C13 C15 1.534(4)
C13 H13 1.0000
C14 H14A 0.9800
C14 H14B 0.9800
C14 H14C 0.9800
C15 H15A 0.9800
C15 H15B 0.9800
C15 H15C 0.9800
C16 C17 1.398(4)
C16 C21 1.399(4)
C17 C18 1.397(4)
C17 C22 1.519(4)
C18 C19 1.382(4)
C18 H18 0.9500
C19 C20 1.381(4)
C19 H19 0.9500
C20 C21 1.400(4)
C20 H20 0.9500
C21 C25 1.513(4)
C22 C23 1.527(4)
C22 C24 1.534(4)
C22 H22 1.0000
C23 H23A 0.9800
C23 H23B 0.9800
C23 H23C 0.9800
C24 H24A 0.9800
C24 H24B 0.9800
C24 H24C 0.9800
C25 C27 1.527(4)
C25 C26 1.531(4)
C25 H25 1.0000
C26 H26A 0.9800
C26 H26B 0.9800
C26 H26C 0.9800
C27 H27A 0.9800
C27 H27B 0.9800
C27 H27C 0.9800
C28 C29 1.409(4)
C28 C33 1.413(4)
C29 C30 1.374(4)
C29 H29 0.9500
C30 C31 1.400(4)
C30 H30 0.9500
C31 C32 1.371(4)
C31 H31 0.9500
C32 C33 1.403(4)
C32 H32 0.9500
C33 C34 1.426(4)
C34 C35 1.360(4)
C34 H34 0.9500
C35 C36 1.413(3)
C35 H35 0.9500
C36 C37 1.442(3)
C37 C38 1.416(4)
C38 C39 1.356(4)
C38 H38 0.9500
C39 C40 1.416(4)
C39 H39 0.9500
C40 C41 1.405(4)
C40 C45 1.413(3)
C41 C42 1.371(4)
C41 H41 0.9500
C42 C43 1.401(4)
C42 H42 0.9500
C43 C44 1.370(4)
C43 H43 0.9500
C44 C45 1.406(3)
C44 H44 0.9500
C47 C48 1.341(4)
C47 H47 0.9500
C48 H48 0.9500
C49 C54 1.394(4)
C49 C50 1.403(4)
C50 C51 1.391(4)
C50 C55 1.512(4)
C51 C52 1.381(4)
C51 H51 0.9500
C52 C53 1.374(4)
C52 H52 0.9500
C53 C54 1.394(4)
C53 H53 0.9500
C54 C58 1.509(4)
C55 C57 1.523(4)
C55 C56 1.535(4)
C55 H55 1.0000
C56 H56A 0.9800
C56 H56B 0.9800
C56 H56C 0.9800
C57 H57A 0.9800
C57 H57B 0.9800
C57 H57C 0.9800
C58 C60 1.531(4)
C58 C59 1.534(4)
C58 H58 1.0000
C59 H59A 0.9800
C59 H59B 0.9800
C59 H59C 0.9800
C60 H60A 0.9800
C60 H60B 0.9800
C60 H60C 0.9800
C61 C62 1.400(4)
C61 C66 1.402(4)
C62 C63 1.396(4)
C62 C67 1.518(4)
C63 C64 1.375(4)
C63 H63 0.9500
C64 C65 1.376(4)
C64 H64 0.9500
C65 C66 1.390(4)
C65 H65 0.9500
C66 C70 1.523(4)
C67 C69 1.525(4)
C67 C68 1.533(4)
C67 H67 1.0000
C68 H68A 0.9800
C68 H68B 0.9800
C68 H68C 0.9800
C69 H69A 0.9800
C69 H69B 0.9800
C69 H69C 0.9800
C70 C72 1.527(4)
C70 C71 1.532(4)
C70 H70 1.0000
C71 H71A 0.9800
C71 H71B 0.9800
C71 H71C 0.9800
C72 H72A 0.9800
C72 H72B 0.9800
C72 H72C 0.9800
C73 C74 1.407(4)
C73 C78 1.417(4)
C74 C75 1.367(4)
C74 H74 0.9500
C75 C76 1.407(4)
C75 H75 0.9500
C76 C77 1.370(4)
C76 H76 0.9500
C77 C78 1.404(4)
C77 H77 0.9500
C78 C79 1.424(4)
C79 C80 1.347(4)
C79 H79 0.9500
C80 C81 1.417(4)
C80 H80 0.9500
C81 C82 1.442(4)
C82 C83 1.414(3)
C83 C84 1.357(4)
C83 H83 0.9500
C84 C85 1.413(4)
C84 H84 0.9500
C85 C86 1.410(4)
C85 C90 1.420(4)
C86 C87 1.360(4)
C86 H86 0.9500
C87 C88 1.406(4)
C87 H87 0.9500
C88 C89 1.370(4)
C88 H88 0.9500
C89 C90 1.406(4)
C89 H89 0.9500
C91 C94 1.465(11)
C91 C97 1.521(13)
C91 C98 1.591(15)
C91 H5 0.96(4)
C91 H9 0.97(4)
C92 C93 1.494(10)
C92 C95 1.515(18)
C92 C96 1.615(14)
C92 H1 0.99(4)
C92 H4 0.95(4)
C93 C96 0.577(15)
C93 C94 1.412(15)
C93 C97 1.492(16)
C93 C98 1.511(18)
C93 H16 0.86(5)
C93 H17 1.17(7)
C94 C98 0.503(19)
C94 C97 0.524(16)
C94 C96 1.408(17)
C94 C95 1.53(2)
C94 H21 0.92(4)
C94 H28 1.23(6)
C95 C96 0.98(3)
C95 C98 1.49(2)
C95 C97 1.73(2)
C95 H16 1.01(5)
C95 H17 0.80(6)
C96 C97 1.276(18)
C96 C98 1.68(2)
C96 H16 1.01(5)
C96 H28 1.30(6)
C97 C98 1.03(2)
C97 H21 1.05(4)
C97 H28 0.72(6)
C98 H17 1.39(6)
C98 H21 1.06(4)

loop_
_geom_torsion_atom_site_label_1
_geom_torsion_atom_site_label_2
_geom_torsion_atom_site_label_3
_geom_torsion_atom_site_label_4
_geom_torsion
N4 Ni1 N3 C36 19.19(17)
C1 Ni1 N3 C36 -99.51(18)
Br1 Ni1 N3 C36 137.60(15)
N4 Ni1 N3 C28 -163.3(2)
C1 Ni1 N3 C28 78.0(2)
Br1 Ni1 N3 C28 -44.9(2)
N3 Ni1 N4 C37 -16.34(17)
C1 Ni1 N4 C37 99.42(18)
Br1 Ni1 N4 C37 -138.73(15)
N3 Ni1 N4 C45 164.1(2)
C1 Ni1 N4 C45 -80.2(2)
Br1 Ni1 N4 C45 41.7(2)
N8 Ni2 N7 C81 5.01(17)
C46 Ni2 N7 C81 -112.76(18)
Br2 Ni2 N7 C81 117.05(16)
N8 Ni2 N7 C73 -168.2(2)
C46 Ni2 N7 C73 74.1(2)
Br2 Ni2 N7 C73 -56.1(2)
N7 Ni2 N8 C82 -12.71(18)
C46 Ni2 N8 C82 105.18(19)
Br2 Ni2 N8 C82 -124.10(16)
N7 Ni2 N8 C90 174.2(2)
C46 Ni2 N8 C90 -67.9(2)
Br2 Ni2 N8 C90 62.8(2)
C2 N1 C1 N2 0.2(3)
C4 N1 C1 N2 178.4(2)
C2 N1 C1 Ni1 -174.66(19)
C4 N1 C1 Ni1 3.6(4)
C3 N2 C1 N1 -0.3(3)
C16 N2 C1 N1 178.4(2)
C3 N2 C1 Ni1 174.77(19)
C16 N2 C1 Ni1 -6.6(4)
N3 Ni1 C1 N1 -45.9(3)
N4 Ni1 C1 N1 -140.7(2)
Br1 Ni1 C1 N1 88.3(2)
N3 Ni1 C1 N2 140.4(2)
N4 Ni1 C1 N2 45.6(2)
Br1 Ni1 C1 N2 -85.4(2)
C1 N1 C2 C3 -0.1(3)
C4 N1 C2 C3 -178.4(2)
N1 C2 C3 N2 -0.1(3)
C1 N2 C3 C2 0.2(3)
C16 N2 C3 C2 -178.5(2)
C1 N1 C4 C9 -93.7(3)
C2 N1 C4 C9 84.4(3)
C1 N1 C4 C5 91.3(3)
C2 N1 C4 C5 -90.6(3)
C9 C4 C5 C6 0.9(4)
N1 C4 C5 C6 175.7(2)
C9 C4 C5 C10 -175.2(2)
N1 C4 C5 C10 -0.4(4)
C4 C5 C6 C7 -1.3(4)
C10 C5 C6 C7 174.8(3)
C5 C6 C7 C8 1.0(4)
C6 C7 C8 C9 -0.1(4)
C7 C8 C9 C4 -0.3(4)
C7 C8 C9 C13 -178.1(3)
C5 C4 C9 C8 -0.1(4)
N1 C4 C9 C8 -174.9(2)
C5 C4 C9 C13 177.6(2)
N1 C4 C9 C13 2.8(4)
C6 C5 C10 C12 -83.7(4)
C4 C5 C10 C12 92.3(3)
C6 C5 C10 C11 39.5(4)
C4 C5 C10 C11 -144.6(3)
C8 C9 C13 C14 -41.3(4)
C4 C9 C13 C14 141.1(3)
C8 C9 C13 C15 82.0(3)
C4 C9 C13 C15 -95.6(3)
C1 N2 C16 C17 102.0(3)
C3 N2 C16 C17 -79.4(3)
C1 N2 C16 C21 -83.1(3)
C3 N2 C16 C21 95.5(3)
C21 C16 C17 C18 -1.7(4)
N2 C16 C17 C18 172.9(2)
C21 C16 C17 C22 178.3(2)
N2 C16 C17 C22 -7.1(4)
C16 C17 C18 C19 1.6(4)
C22 C17 C18 C19 -178.3(3)
C17 C18 C19 C20 -0.2(4)
C18 C19 C20 C21 -1.3(4)
C17 C16 C21 C20 0.3(4)
N2 C16 C21 C20 -174.4(2)
C17 C16 C21 C25 177.3(2)
N2 C16 C21 C25 2.7(4)
C19 C20 C21 C16 1.2(4)
C19 C20 C21 C25 -175.9(3)
C18 C17 C22 C23 44.4(4)
C16 C17 C22 C23 -135.6(3)
C18 C17 C22 C24 -78.9(4)
C16 C17 C22 C24 101.2(3)
C16 C21 C25 C27 152.5(3)
C20 C21 C25 C27 -30.5(4)
C16 C21 C25 C26 -84.1(3)
C20 C21 C25 C26 92.9(3)
C36 N3 C28 C29 -166.0(2)
Ni1 N3 C28 C29 16.5(3)
C36 N3 C28 C33 8.1(4)
Ni1 N3 C28 C33 -169.30(19)
N3 C28 C29 C30 172.8(2)
C33 C28 C29 C30 -1.5(4)
C28 C29 C30 C31 2.4(4)
C29 C30 C31 C32 -0.5(4)
C30 C31 C32 C33 -2.3(4)
C31 C32 C33 C28 3.1(4)
C31 C32 C33 C34 -172.9(3)
N3 C28 C33 C32 -175.3(2)
C29 C28 C33 C32 -1.2(4)
N3 C28 C33 C34 0.8(4)
C29 C28 C33 C34 175.0(2)
C32 C33 C34 C35 169.2(3)
C28 C33 C34 C35 -6.9(4)
C33 C34 C35 C36 4.0(4)
C28 N3 C36 C35 -11.3(4)
Ni1 N3 C36 C35 166.49(19)
C28 N3 C36 C37 163.6(2)
Ni1 N3 C36 C37 -18.6(3)
C34 C35 C36 N3 5.4(4)
C34 C35 C36 C37 -169.0(2)
C45 N4 C37 C38 4.5(4)
Ni1 N4 C37 C38 -175.17(19)
C45 N4 C37 C36 -169.5(2)
Ni1 N4 C37 C36 10.9(3)
N3 C36 C37 N4 5.0(3)
C35 C36 C37 N4 179.8(2)
N3 C36 C37 C38 -168.8(2)
C35 C36 C37 C38 6.0(4)
N4 C37 C38 C39 -1.9(4)
C36 C37 C38 C39 171.5(2)
C37 C38 C39 C40 -1.1(4)
C38 C39 C40 C41 -175.4(2)
C38 C39 C40 C45 1.5(4)
C45 C40 C41 C42 0.1(4)
C39 C40 C41 C42 176.9(3)
C40 C41 C42 C43 -0.9(4)
C41 C42 C43 C44 0.7(4)
C42 C43 C44 C45 0.4(4)
C37 N4 C45 C44 173.1(2)
Ni1 N4 C45 C44 -7.3(3)
C37 N4 C45 C40 -4.1(3)
Ni1 N4 C45 C40 175.50(18)
C43 C44 C45 N4 -178.5(2)
C43 C44 C45 C40 -1.2(4)
C41 C40 C45 N4 178.2(2)
C39 C40 C45 N4 1.2(4)
C41 C40 C45 C44 1.0(4)
C39 C40 C45 C44 -176.0(2)
C47 N5 C46 N6 -0.4(3)
C49 N5 C46 N6 173.8(2)
C47 N5 C46 Ni2 173.8(2)
C49 N5 C46 Ni2 -12.0(4)
C48 N6 C46 N5 0.5(3)
C61 N6 C46 N5 -167.5(2)
C48 N6 C46 Ni2 -174.29(18)
C61 N6 C46 Ni2 17.7(3)
N8 Ni2 C46 N5 140.1(2)
N7 Ni2 C46 N5 -124.5(2)
Br2 Ni2 C46 N5 7.4(3)
N8 Ni2 C46 N6 -46.8(2)
N7 Ni2 C46 N6 48.6(2)
Br2 Ni2 C46 N6 -179.50(18)
C46 N5 C47 C48 0.1(3)
C49 N5 C47 C48 -174.7(2)
N5 C47 C48 N6 0.2(3)
C46 N6 C48 C47 -0.5(3)
C61 N6 C48 C47 167.9(2)
C46 N5 C49 C54 107.7(3)
C47 N5 C49 C54 -78.4(3)
C46 N5 C49 C50 -77.9(3)
C47 N5 C49 C50 96.0(3)
C54 C49 C50 C51 1.1(4)
N5 C49 C50 C51 -173.1(2)
C54 C49 C50 C55 179.2(3)
N5 C49 C50 C55 5.1(4)
C49 C50 C51 C52 -0.9(4)
C55 C50 C51 C52 -179.1(3)
C50 C51 C52 C53 0.3(5)
C51 C52 C53 C54 0.3(5)
C52 C53 C54 C49 -0.2(4)
C52 C53 C54 C58 178.2(3)
C50 C49 C54 C53 -0.5(4)
N5 C49 C54 C53 173.6(2)
C50 C49 C54 C58 -178.9(3)
N5 C49 C54 C58 -4.8(4)
C51 C50 C55 C57 -30.0(4)
C49 C50 C55 C57 151.9(3)
C51 C50 C55 C56 93.7(3)
C49 C50 C55 C56 -84.3(3)
C53 C54 C58 C60 54.4(4)
C49 C54 C58 C60 -127.3(3)
C53 C54 C58 C59 -68.4(3)
C49 C54 C58 C59 110.0(3)
C46 N6 C61 C62 -93.4(3)
C48 N6 C61 C62 99.7(3)
C46 N6 C61 C66 89.9(3)
C48 N6 C61 C66 -77.0(3)
C66 C61 C62 C63 -3.6(4)
N6 C61 C62 C63 179.9(2)
C66 C61 C62 C67 174.0(2)
N6 C61 C62 C67 -2.5(4)
C61 C62 C63 C64 1.0(4)
C67 C62 C63 C64 -176.7(3)
C62 C63 C64 C65 1.7(5)
C63 C64 C65 C66 -1.8(5)
C64 C65 C66 C61 -0.6(4)
C64 C65 C66 C70 175.8(3)
C62 C61 C66 C65 3.5(4)
N6 C61 C66 C65 180.0(2)
C62 C61 C66 C70 -172.9(3)
N6 C61 C66 C70 3.6(4)
C63 C62 C67 C69 -23.8(4)
C61 C62 C67 C69 158.7(2)
C63 C62 C67 C68 99.2(3)
C61 C62 C67 C68 -78.3(3)
C65 C66 C70 C72 43.9(4)
C61 C66 C70 C72 -139.9(3)
C65 C66 C70 C71 -78.6(3)
C61 C66 C70 C71 97.7(3)
C81 N7 C73 C74 174.8(2)
Ni2 N7 C73 C74 -12.2(3)
C81 N7 C73 C78 -4.7(4)
Ni2 N7 C73 C78 168.30(18)
N7 C73 C74 C75 -179.1(2)
C78 C73 C74 C75 0.4(4)
C73 C74 C75 C76 -1.4(4)
C74 C75 C76 C77 0.7(5)
C75 C76 C77 C78 1.1(4)
C76 C77 C78 C73 -2.0(4)
C76 C77 C78 C79 176.8(3)
N7 C73 C78 C77 -179.2(2)
C74 C73 C78 C77 1.3(4)
N7 C73 C78 C79 1.9(4)
C74 C73 C78 C79 -177.6(2)
C77 C78 C79 C80 -176.6(3)
C73 C78 C79 C80 2.2(4)
C78 C79 C80 C81 -3.3(4)
C73 N7 C81 C80 3.6(4)
Ni2 N7 C81 C80 -170.29(19)
C73 N7 C81 C82 176.9(2)
Ni2 N7 C81 C82 3.0(3)
C79 C80 C81 N7 0.3(4)
C79 C80 C81 C82 -172.3(2)
C90 N8 C82 C83 11.1(4)
Ni2 N8 C82 C83 -162.7(2)
C90 N8 C82 C81 -168.3(2)
Ni2 N8 C82 C81 17.8(3)
N7 C81 C82 N8 -13.6(3)
C80 C81 C82 N8 159.7(2)
N7 C81 C82 C83 167.0(2)
C80 C81 C82 C83 -19.7(4)
N8 C82 C83 C84 -3.3(4)
C81 C82 C83 C84 176.1(3)
C82 C83 C84 C85 -5.7(4)
C83 C84 C85 C86 -168.9(3)
C83 C84 C85 C90 6.4(4)
C84 C85 C86 C87 173.5(3)
C90 C85 C86 C87 -1.8(4)
C85 C86 C87 C88 0.5(5)
C86 C87 C88 C89 1.8(5)
C87 C88 C89 C90 -2.7(4)
C82 N8 C90 C89 166.2(2)
Ni2 N8 C90 C89 -20.9(3)
C82 N8 C90 C85 -10.2(4)
Ni2 N8 C90 C85 162.76(19)
C88 C89 C90 N8 -175.0(3)
C88 C89 C90 C85 1.4(4)
C86 C85 C90 N8 177.2(2)
C84 C85 C90 N8 1.6(4)
C86 C85 C90 C89 0.8(4)
C84 C85 C90 C89 -174.7(3)
C92 O1 C91 C94 2.8(7)
C92 O1 C91 C97 23.6(7)
C92 O1 C91 C98 -16.5(7)
C91 O1 C92 C93 -2.8(7)
C91 O1 C92 C95 13.5(9)
C91 O1 C92 C96 -23.5(6)
O1 C92 C93 C96 -76(2)
C95 C92 C93 C96 -175(5)
O1 C92 C93 C94 1.7(12)
C95 C92 C93 C94 -98(4)
C96 C92 C93 C94 78(2)
O1 C92 C93 C97 -19.4(11)
C95 C92 C93 C97 -119(4)
C96 C92 C93 C97 56.5(19)
O1 C92 C93 C98 22.1(12)
C95 C92 C93 C98 -77(3)
C96 C92 C93 C98 98(2)
C96 C93 C94 C98 -176(3)
C97 C93 C94 C98 -179(4)
C92 C93 C94 C98 96(3)
C96 C93 C94 C97 3(3)
C92 C93 C94 C97 -85(2)
C98 C93 C94 C97 179(4)
C97 C93 C94 C96 -3(3)
C92 C93 C94 C96 -88(2)
C98 C93 C94 C96 176(3)
C96 C93 C94 C91 88(2)
C97 C93 C94 C91 85(2)
C92 C93 C94 C91 0.0(15)
C98 C93 C94 C91 -96(3)
C96 C93 C94 C95 175(5)
C97 C93 C94 C95 173(4)
C92 C93 C94 C95 88(4)
C98 C93 C94 C95 -8(4)
O1 C91 C94 C98 -95(3)
C97 C91 C94 C98 180(4)
O1 C91 C94 C97 85(2)
C98 C91 C94 C97 -180(4)
O1 C91 C94 C96 22.9(12)
C97 C91 C94 C96 -62(2)
C98 C91 C94 C96 118(3)
O1 C91 C94 C93 -1.7(13)
C97 C91 C94 C93 -87(2)
C98 C91 C94 C93 93(3)
O1 C91 C94 C95 -17.8(13)
C97 C91 C94 C95 -103(3)
C98 C91 C94 C95 77(3)
O1 C92 C95 C96 -83.0(11)
C93 C92 C95 C96 3(3)
O1 C92 C95 C98 -4.8(16)
C93 C92 C95 C98 81(3)
C96 C92 C95 C98 78.2(15)
O1 C92 C95 C94 -23.0(13)
C93 C92 C95 C94 63(3)
C96 C92 C95 C94 60.1(13)
O1 C92 C95 C97 -38.6(11)
C93 C92 C95 C97 47(3)
C96 C92 C95 C97 44.5(11)
C98 C94 C95 C96 -174(3)
C97 C94 C95 C96 4(2)
C93 C94 C95 C96 -3(3)
C91 C94 C95 C96 94.4(13)
C97 C94 C95 C98 179(4)
C96 C94 C95 C98 174(3)
C93 C94 C95 C98 171(5)
C91 C94 C95 C98 -91(3)
C98 C94 C95 C92 115(3)
C97 C94 C95 C92 -66(2)
C96 C94 C95 C92 -70.1(13)
C93 C94 C95 C92 -73(3)
C91 C94 C95 C92 24.3(15)
C98 C94 C95 C97 -179(4)
C96 C94 C95 C97 -4(2)
C93 C94 C95 C97 -8(4)
C91 C94 C95 C97 90(2)
C94 C93 C96 C95 -54(49)
C97 C93 C96 C95 -53(50)
C92 C93 C96 C95 54(49)
C98 C93 C96 C95 -55(49)
C94 C93 C96 C97 -1.0(12)
C92 C93 C96 C97 106.3(11)
C98 C93 C96 C97 -2.2(16)
C97 C93 C96 C94 1.0(12)
C92 C93 C96 C94 107.3(7)
C98 C93 C96 C94 -1.2(11)
C94 C93 C96 C92 -107.3(7)
C97 C93 C96 C92 -106.3(11)
C98 C93 C96 C92 -108.5(10)
C94 C93 C96 C98 1.2(11)
C97 C93 C96 C98 2.2(16)
C92 C93 C96 C98 108.5(10)
C98 C95 C96 C93 124(50)
C92 C95 C96 C93 -126(50)
C94 C95 C96 C93 126(50)
C97 C95 C96 C93 128(49)
C98 C95 C96 C97 -3.6(10)
C92 C95 C96 C97 106.8(10)
C94 C95 C96 C97 -1.8(10)
C98 C95 C96 C94 -1.8(10)
C92 C95 C96 C94 108.6(9)
C97 C95 C96 C94 1.8(10)
C98 C95 C96 C92 -110.4(10)
C94 C95 C96 C92 -108.6(9)
C97 C95 C96 C92 -106.8(10)
C92 C95 C96 C98 110.4(10)
C94 C95 C96 C98 1.8(10)
C97 C95 C96 C98 3.6(10)
C98 C94 C96 C93 4(4)
C97 C94 C96 C93 -177(3)
C91 C94 C96 C93 -100(2)
C95 C94 C96 C93 -2(2)
C98 C94 C96 C95 6(3)
C97 C94 C96 C95 -175(3)
C93 C94 C96 C95 2(2)
C91 C94 C96 C95 -97.8(13)
C98 C94 C96 C97 -179(5)
C93 C94 C96 C97 177(3)
C91 C94 C96 C97 77(2)
C95 C94 C96 C97 175(3)
C98 C94 C96 C92 68(3)
C97 C94 C96 C92 -113(2)
C93 C94 C96 C92 64.2(18)
C91 C94 C96 C92 -35.6(12)
C95 C94 C96 C92 62.2(12)
C97 C94 C96 C98 179(5)
C93 C94 C96 C98 -4(4)
C91 C94 C96 C98 -104(3)
C95 C94 C96 C98 -6(3)
O1 C92 C96 C93 109.2(19)
C95 C92 C96 C93 2(2)
O1 C92 C96 C95 107.0(11)
C93 C92 C96 C95 -2(2)
O1 C92 C96 C97 15.5(13)
C93 C92 C96 C97 -94(2)
C95 C92 C96 C97 -91.5(16)
O1 C92 C96 C94 36.7(10)
C93 C92 C96 C94 -73(2)
C95 C92 C96 C94 -70.4(14)
O1 C92 C96 C98 51.3(9)
C93 C92 C96 C98 -57.9(18)
C95 C92 C96 C98 -55.8(12)
C96 C94 C97 C98 -84(100)
C93 C94 C97 C98 -86(100)
C91 C94 C97 C98 165(100)
C95 C94 C97 C98 -88(100)
C98 C94 C97 C96 84(100)
C93 C94 C97 C96 -1.1(12)
C91 C94 C97 C96 -110.1(9)
C95 C94 C97 C96 -3.1(16)
C98 C94 C97 C93 86(100)
C96 C94 C97 C93 1.1(12)
C91 C94 C97 C93 -109.0(8)
C95 C94 C97 C93 -2.0(11)
C98 C94 C97 C91 -165(100)
C96 C94 C97 C91 110.1(9)
C93 C94 C97 C91 109.0(8)
C95 C94 C97 C91 107.0(12)
C98 C94 C97 C95 88(100)
C96 C94 C97 C95 3.1(16)
C93 C94 C97 C95 2.0(11)
C91 C94 C97 C95 -107.0(12)
C93 C96 C97 C94 3(3)
C95 C96 C97 C94 5(2)
C92 C96 C97 C94 73(2)
C98 C96 C97 C94 0(2)
C93 C96 C97 C98 3(2)
C95 C96 C97 C98 5.2(15)
C94 C96 C97 C98 0(2)
C92 C96 C97 C98 73.1(13)
C95 C96 C97 C93 2(2)
C94 C96 C97 C93 -3(3)
C92 C96 C97 C93 70(2)
C98 C96 C97 C93 -3(2)
C93 C96 C97 C91 -71(2)
C95 C96 C97 C91 -69.4(15)
C94 C96 C97 C91 -74(2)
C92 C96 C97 C91 -1.6(16)
C98 C96 C97 C91 -74.7(13)
C93 C96 C97 C95 -2(2)
C94 C96 C97 C95 -5(3)
C92 C96 C97 C95 67.8(13)
C98 C96 C97 C95 -5.2(15)
C96 C93 C97 C94 -177(3)
C92 C93 C97 C94 101(2)
C98 C93 C97 C94 -1(2)
C96 C93 C97 C98 -177(2)
C94 C93 C97 C98 1(2)
C92 C93 C97 C98 101.2(11)
C94 C93 C97 C96 177(3)
C92 C93 C97 C96 -82(2)
C98 C93 C97 C96 177(2)
C96 C93 C97 C91 115(2)
C94 C93 C97 C91 -68(2)
C92 C93 C97 C91 32.4(11)
C98 C93 C97 C91 -68.8(11)
C96 C93 C97 C95 175(6)
C94 C93 C97 C95 -8(5)
C92 C93 C97 C95 92(4)
C98 C93 C97 C95 -9(4)
O1 C91 C97 C94 -101(2)
C98 C91 C97 C94 0(2)
O1 C91 C97 C98 -100.9(9)
C94 C91 C97 C98 0(2)
O1 C91 C97 C96 -13.0(14)
C94 C91 C97 C96 88(2)
C98 C91 C97 C96 87.8(15)
O1 C91 C97 C93 -34.7(10)
C94 C91 C97 C93 66(2)
C98 C91 C97 C93 66.2(12)
O1 C91 C97 C95 -45.0(10)
C94 C91 C97 C95 56(2)
C98 C91 C97 C95 55.8(12)
C96 C95 C97 C94 -174(3)
C98 C95 C97 C94 -1(2)
C92 C95 C97 C94 116(2)
C96 C95 C97 C98 -173.9(17)
C92 C95 C97 C98 116.8(13)
C94 C95 C97 C98 1(2)
C98 C95 C97 C96 173.9(17)
C92 C95 C97 C96 -69.3(13)
C94 C95 C97 C96 174(3)
C96 C95 C97 C93 -4(4)
C98 C95 C97 C93 170(4)
C92 C95 C97 C93 -73(4)
C94 C95 C97 C93 171(5)
C96 C95 C97 C91 118.0(14)
C98 C95 C97 C91 -68.1(12)
C92 C95 C97 C91 48.7(10)
C94 C95 C97 C91 -68(2)
C96 C94 C98 C97 84(100)
C93 C94 C98 C97 86(100)
C91 C94 C98 C97 -165(100)
C95 C94 C98 C97 88(100)
C97 C94 C98 C95 -88(100)
C96 C94 C98 C95 -4(2)
C93 C94 C98 C95 -2.3(12)
C91 C94 C98 C95 106.8(10)
C97 C94 C98 C93 -86(100)
C96 C94 C98 C93 -1.6(14)
C91 C94 C98 C93 109.0(11)
C95 C94 C98 C93 2.3(12)
C97 C94 C98 C91 165(100)
C96 C94 C98 C91 -111(2)
C93 C94 C98 C91 -109.0(11)
C95 C94 C98 C91 -106.8(10)
C97 C94 C98 C96 -84(100)
C93 C94 C98 C96 1.6(14)
C91 C94 C98 C96 111(2)
C95 C94 C98 C96 4(2)
C96 C97 C98 C94 -96(100)
C93 C97 C98 C94 -94(100)
C91 C97 C98 C94 15(100)
C95 C97 C98 C94 -92(100)
C94 C97 C98 C95 92(100)
C96 C97 C98 C95 -3.4(10)
C93 C97 C98 C95 -2.1(10)
C91 C97 C98 C95 106.7(10)
C94 C97 C98 C93 94(100)
C96 C97 C98 C93 -1.3(9)
C91 C97 C98 C93 108.8(8)
C95 C97 C98 C93 2.1(10)
C94 C97 C98 C91 -15(100)
C96 C97 C98 C91 -110.1(10)
C93 C97 C98 C91 -108.8(8)
C95 C97 C98 C91 -106.7(10)
C94 C97 C98 C96 96(100)
C93 C97 C98 C96 1.3(9)
C91 C97 C98 C96 110.1(10)
C95 C97 C98 C96 3.4(10)
C96 C95 C98 C94 5(3)
C92 C95 C98 C94 -69(3)
C97 C95 C98 C94 1(2)
C96 C95 C98 C97 4.5(13)
C92 C95 C98 C97 -69.7(14)
C94 C95 C98 C97 -1(2)
C96 C95 C98 C93 -3(3)
C92 C95 C98 C93 -77(3)
C94 C95 C98 C93 -8(4)
C97 C95 C98 C93 -7(3)
C96 C95 C98 C91 69.4(13)
C92 C95 C98 C91 -4.7(16)
C94 C95 C98 C91 64(2)
C97 C95 C98 C91 64.9(10)
C92 C95 C98 C96 -74.1(14)
C94 C95 C98 C96 -5(3)
C97 C95 C98 C96 -4.5(13)
C96 C93 C98 C94 3(3)
C97 C93 C98 C94 1(2)
C92 C93 C98 C94 -90(3)
C96 C93 C98 C97 3(2)
C94 C93 C98 C97 -1(2)
C92 C93 C98 C97 -90.9(11)
C96 C93 C98 C95 175(5)
C94 C93 C98 C95 172(4)
C97 C93 C98 C95 172(4)
C92 C93 C98 C95 81(3)
C96 C93 C98 C91 65(2)
C94 C93 C98 C91 61(2)
C97 C93 C98 C91 61.7(10)
C92 C93 C98 C91 -29.2(12)
C94 C93 C98 C96 -3(3)
C97 C93 C98 C96 -3(2)
C92 C93 C98 C96 -94(2)
O1 C91 C98 C94 91(3)
C97 C91 C98 C94 0(2)
O1 C91 C98 C97 91.1(9)
C94 C91 C98 C97 0(2)
O1 C91 C98 C95 12.9(13)
C94 C91 C98 C95 -78(3)
C97 C91 C98 C95 -78.2(14)
O1 C91 C98 C93 27.9(11)
C94 C91 C98 C93 -63(3)
C97 C91 C98 C93 -63.2(11)
O1 C91 C98 C96 45.8(9)
C94 C91 C98 C96 -45(2)
C97 C91 C98 C96 -45.3(10)
C93 C96 C98 C94 -176(4)
C95 C96 C98 C94 -173(3)
C97 C96 C98 C94 1(3)
C92 C96 C98 C94 -114(3)
C93 C96 C98 C97 -176(3)
C95 C96 C98 C97 -174.1(17)
C94 C96 C98 C97 -1(3)
C92 C96 C98 C97 -114.6(12)
C93 C96 C98 C95 -2(2)
C97 C96 C98 C95 174.1(17)
C94 C96 C98 C95 173(3)
C92 C96 C98 C95 59.5(12)
C95 C96 C98 C93 2(2)
C97 C96 C98 C93 176(3)
C94 C96 C98 C93 176(4)
C92 C96 C98 C93 61.7(19)
C93 C96 C98 C91 -116(2)
C95 C96 C98 C91 -114.2(13)
C97 C96 C98 C91 59.9(11)
C94 C96 C98 C91 59(3)
C92 C96 C98 C91 -54.7(8)
